data_2227766
loop_
_publ_author_name
'Fun, Hoong-Kun'
'Quah, Ching Kheng'
'Chandrakantha, B.'
'Isloor, Arun M.'
'Shetty, Prakash'

_publ_section_title
;
 Ethyl 1,5-diphenyl-1<i>H</i>-pyrazole-4-carboxylate
;
_journal_coeditor_code LH5108
_journal_issue 9
_journal_name_full 'Acta Crystallographica Section E'
_journal_page_first o2282
_journal_page_last o2283
_journal_paper_doi 10.1107/S1600536810031223
_journal_volume 66
_journal_year 2010
_chemical_formula_iupac 'C18 H16 N2 O2'
_chemical_formula_moiety 'C18 H16 N2 O2'
_chemical_formula_sum 'C18 H16 N2 O2'
_chemical_formula_weight 292.33
_chemical_name_systematic
;
Ethyl 1,5-diphenyl-1<i>H</i>-pyrazole-4-carboxylate
;
_space_group_IT_number 2
_symmetry_cell_setting triclinic
_symmetry_space_group_name_Hall '-P 1'
_symmetry_space_group_name_H-M 'P -1'
_atom_sites_solution_hydrogens geom
_atom_sites_solution_primary direct
_atom_sites_solution_secondary difmap
_audit_creation_method SHELXL-97
_cell_angle_alpha 97.515(2)
_cell_angle_beta 104.605(2)
_cell_angle_gamma 104.578(2)
_cell_formula_units_Z 4
_cell_length_a 9.2015(8)
_cell_length_b 10.4638(9)
_cell_length_c 16.9332(15)
_cell_measurement_reflns_used 9846
_cell_measurement_temperature 100
_cell_measurement_theta_max 31.85
_cell_measurement_theta_min 2.54
_cell_volume 1493.7(2)
_computing_cell_refinement 'SAINT (Bruker, 2009)'
_computing_data_collection 'APEX2 (Bruker, 2009)'
_computing_data_reduction 'SAINT (Bruker, 2009)'
_computing_molecular_graphics 'SHELXTL (Sheldrick, 2008)'
_computing_publication_material
;
SHELXTL (Sheldrick, 2008) and PLATON (Spek, 2009)
;
_computing_structure_refinement 'SHELXTL (Sheldrick, 2008)'
_computing_structure_solution 'SHELXTL (Sheldrick, 2008)'
_diffrn_ambient_temperature 100
_diffrn_measured_fraction_theta_full 0.988
_diffrn_measured_fraction_theta_max 0.988
_diffrn_measurement_device_type
;
Bruker SMART APEXII DUO CCD area-detector diffractometer
;
_diffrn_measurement_method '\f and \w scans'
_diffrn_radiation_monochromator graphite
_diffrn_radiation_source 'fine-focus sealed tube'
_diffrn_radiation_type MoK\a
_diffrn_radiation_wavelength 0.71073
_diffrn_reflns_av_R_equivalents 0.0444
_diffrn_reflns_av_sigmaI/netI 0.0469
_diffrn_reflns_limit_h_max 13
_diffrn_reflns_limit_h_min -13
_diffrn_reflns_limit_k_max 15
_diffrn_reflns_limit_k_min -15
_diffrn_reflns_limit_l_max 25
_diffrn_reflns_limit_l_min -25
_diffrn_reflns_number 35429
_diffrn_reflns_theta_full 32.06
_diffrn_reflns_theta_max 32.06
_diffrn_reflns_theta_min 2.06
_diffrn_standards_number 0
_exptl_absorpt_coefficient_mu 0.086
_exptl_absorpt_correction_T_max 0.9825
_exptl_absorpt_correction_T_min 0.9799
_exptl_absorpt_correction_type multi-scan
_exptl_absorpt_process_details '(<i>SADABS</i>; Bruker, 2009)'
_exptl_crystal_colour colourless
_exptl_crystal_density_diffrn 1.300
_exptl_crystal_density_method 'not measured'
_exptl_crystal_description block
_exptl_crystal_F_000 616
_exptl_crystal_size_max 0.237
_exptl_crystal_size_mid 0.226
_exptl_crystal_size_min 0.206
_refine_diff_density_max 0.429
_refine_diff_density_min -0.277
_refine_ls_extinction_method none
_refine_ls_goodness_of_fit_ref 1.032
_refine_ls_hydrogen_treatment constr
_refine_ls_matrix_type full
_refine_ls_number_parameters 399
_refine_ls_number_reflns 10300
_refine_ls_number_restraints 0
_refine_ls_restrained_S_all 1.032
_refine_ls_R_factor_all 0.0655
_refine_ls_R_factor_gt 0.0464
_refine_ls_shift/su_max 0.001
_refine_ls_shift/su_mean 0.000
_refine_ls_structure_factor_coef Fsqd
_refine_ls_weighting_details 'calc w=1/[\s^2^(Fo^2^)+(0.0568P)^2^+0.3537P] where P=(Fo^2^+2Fc^2^)/3'
_refine_ls_weighting_scheme calc
_refine_ls_wR_factor_gt 0.1160
_refine_ls_wR_factor_ref 0.1277
_reflns_number_gt 7846
_reflns_number_total 10300
_reflns_threshold_expression I>2\s(I)
_cod_data_source_file lh5108.cif
_cod_data_source_block I
_cod_database_code 2227766
_cod_database_fobs_code 2227766

loop_
_symmetry_equiv_pos_as_xyz
'x, y, z'
'-x, -y, -z'

loop_
_atom_site_type_symbol
_atom_site_label
_atom_site_fract_x
_atom_site_fract_y
_atom_site_fract_z
_atom_site_U_iso_or_equiv
_atom_site_adp_type
_atom_site_calc_flag
_atom_site_refinement_flags
_atom_site_occupancy
_atom_site_disorder_assembly
_atom_site_disorder_group
O O1A 0.35565(9) 0.55673(8) 0.40840(5) 0.02192(16) Uani d . 1 . .
O O2A 0.10538(10) 0.56385(8) 0.36818(6) 0.02587(18) Uani d . 1 . .
N N1A 0.45702(10) 0.94866(9) 0.36135(5) 0.01681(16) Uani d . 1 . .
N N2A 0.30699(11) 0.95931(9) 0.34270(6) 0.01975(17) Uani d . 1 . .
C C1A 0.59279(14) 1.18876(11) 0.40504(7) 0.0206(2) Uani d . 1 . .
H H1AA 0.5214 1.1983 0.4340 0.025 Uiso calc R 1 . .
C C2A 0.71181(15) 1.30011(11) 0.40425(7) 0.0244(2) Uani d . 1 . .
H H2AA 0.7195 1.3851 0.4325 0.029 Uiso calc R 1 . .
C C3A 0.81991(14) 1.28608(12) 0.36156(7) 0.0241(2) Uani d . 1 . .
H H3AA 0.9000 1.3611 0.3619 0.029 Uiso calc R 1 . .
C C4A 0.80757(13) 1.15950(12) 0.31842(7) 0.0236(2) Uani d . 1 . .
H H4AA 0.8794 1.1499 0.2897 0.028 Uiso calc R 1 . .
C C5A 0.68803(13) 1.04687(11) 0.31798(7) 0.0205(2) Uani d . 1 . .
H H5AA 0.6790 0.9621 0.2888 0.025 Uiso calc R 1 . .
C C6A 0.58225(12) 1.06269(10) 0.36174(6) 0.01680(18) Uani d . 1 . .
C C7A 0.21906(13) 0.83992(11) 0.34605(7) 0.01922(19) Uani d . 1 . .
H H7AA 0.1106 0.8170 0.3360 0.023 Uiso calc R 1 . .
C C8A 0.30951(12) 0.75140(10) 0.36682(6) 0.01709(18) Uani d . 1 . .
C C9A 0.46399(12) 0.82515(10) 0.37630(6) 0.01586(18) Uani d . 1 . .
C C10A 0.61394(12) 0.79251(10) 0.39942(6) 0.01714(18) Uani d . 1 . .
C C11A 0.73369(13) 0.86837(11) 0.47083(7) 0.0213(2) Uani d . 1 . .
H H11A 0.7182 0.9383 0.5044 0.026 Uiso calc R 1 . .
C C12A 0.87630(14) 0.83944(13) 0.49183(8) 0.0270(2) Uani d . 1 . .
H H12A 0.9554 0.8892 0.5400 0.032 Uiso calc R 1 . .
C C13A 0.90112(15) 0.73682(14) 0.44132(8) 0.0299(3) Uani d . 1 . .
H H13A 0.9971 0.7185 0.4553 0.036 Uiso calc R 1 . .
C C14A 0.78255(16) 0.66135(13) 0.36982(8) 0.0287(3) Uani d . 1 . .
H H14A 0.7996 0.5929 0.3357 0.034 Uiso calc R 1 . .
C C15A 0.63871(14) 0.68781(11) 0.34916(7) 0.0223(2) Uani d . 1 . .
H H15A 0.5588 0.6359 0.3019 0.027 Uiso calc R 1 . .
C C16A 0.24476(12) 0.61555(10) 0.38013(6) 0.01793(19) Uani d . 1 . .
C C17A 0.29923(14) 0.41764(11) 0.41795(7) 0.0229(2) Uani d . 1 . .
H H17A 0.2071 0.4069 0.4374 0.027 Uiso calc R 1 . .
H H17B 0.3801 0.3979 0.4594 0.027 Uiso calc R 1 . .
C C18A 0.25821(16) 0.32054(13) 0.33655(8) 0.0295(3) Uani d . 1 . .
H H18A 0.2355 0.2298 0.3456 0.044 Uiso calc R 1 . .
H H18B 0.3453 0.3387 0.3139 0.044 Uiso calc R 1 . .
H H18C 0.1676 0.3309 0.2981 0.044 Uiso calc R 1 . .
O O1B -0.03838(10) 0.61507(8) 0.09374(5) 0.02177(16) Uani d . 1 . .
O O2B -0.23012(11) 0.65343(9) 0.14598(6) 0.0317(2) Uani d . 1 . .
N N1B 0.11226(10) 1.04064(9) 0.13619(5) 0.01698(16) Uani d . 1 . .
N N2B -0.01563(11) 1.06169(9) 0.15725(6) 0.02083(18) Uani d . 1 . .
C C1B 0.18999(13) 1.25412(11) 0.09434(7) 0.0210(2) Uani d . 1 . .
H H1BA 0.0849 1.2424 0.0668 0.025 Uiso calc R 1 . .
C C2B 0.30546(15) 1.37023(12) 0.09588(8) 0.0253(2) Uani d . 1 . .
H H2BA 0.2772 1.4370 0.0698 0.030 Uiso calc R 1 . .
C C3B 0.46273(14) 1.38736(12) 0.13605(7) 0.0248(2) Uani d . 1 . .
H H3BA 0.5396 1.4651 0.1369 0.030 Uiso calc R 1 . .
C C4B 0.50423(13) 1.28742(12) 0.17498(7) 0.0234(2) Uani d . 1 . .
H H4BA 0.6095 1.2980 0.2013 0.028 Uiso calc R 1 . .
C C5B 0.38976(13) 1.17171(11) 0.17499(7) 0.0202(2) Uani d . 1 . .
H H5BA 0.4178 1.1056 0.2019 0.024 Uiso calc R 1 . .
C C6B 0.23336(12) 1.15597(10) 0.13444(6) 0.01708(18) Uani d . 1 . .
C C7B -0.10204(13) 0.93979(11) 0.15709(7) 0.0208(2) Uani d . 1 . .
H H7BA -0.1970 0.9225 0.1696 0.025 Uiso calc R 1 . .
C C8B -0.03368(12) 0.83895(10) 0.13579(6) 0.01782(19) Uani d . 1 . .
C C9B 0.10638(12) 0.90767(10) 0.12275(6) 0.01598(18) Uani d . 1 . .
C C10B 0.22948(12) 0.86100(10) 0.09737(6) 0.01613(18) Uani d . 1 . .
C C11B 0.26595(13) 0.89043(11) 0.02510(7) 0.0201(2) Uani d . 1 . .
H H11B 0.2110 0.9379 -0.0075 0.024 Uiso calc R 1 . .
C C12B 0.38418(14) 0.84894(12) 0.00174(7) 0.0251(2) Uani d . 1 . .
H H12B 0.4064 0.8671 -0.0470 0.030 Uiso calc R 1 . .
C C13B 0.46887(14) 0.78059(12) 0.05093(8) 0.0268(2) Uani d . 1 . .
H H13B 0.5492 0.7544 0.0358 0.032 Uiso calc R 1 . .
C C14B 0.43344(14) 0.75128(12) 0.12286(8) 0.0245(2) Uani d . 1 . .
H H14B 0.4903 0.7055 0.1559 0.029 Uiso calc R 1 . .
C C15B 0.31331(13) 0.79004(11) 0.14585(7) 0.0199(2) Uani d . 1 . .
H H15B 0.2889 0.7687 0.1935 0.024 Uiso calc R 1 . .
C C16B -0.11071(13) 0.69496(11) 0.12682(7) 0.0197(2) Uani d . 1 . .
C C17B -0.10723(15) 0.47049(11) 0.08556(7) 0.0235(2) Uani d . 1 . .
H H17C -0.0773 0.4212 0.0428 0.028 Uiso calc R 1 . .
H H17E -0.2210 0.4486 0.0683 0.028 Uiso calc R 1 . .
C C18B -0.05319(17) 0.42793(13) 0.16657(8) 0.0311(3) Uani d . 1 . .
H H18G -0.0918 0.3315 0.1583 0.047 Uiso calc R 1 . .
H H18D -0.0928 0.4690 0.2073 0.047 Uiso calc R 1 . .
H H18E 0.0597 0.4560 0.1859 0.047 Uiso calc R 1 . .

loop_
_atom_site_aniso_label
_atom_site_aniso_U_11
_atom_site_aniso_U_22
_atom_site_aniso_U_33
_atom_site_aniso_U_12
_atom_site_aniso_U_13
_atom_site_aniso_U_23
O1A 0.0188(4) 0.0176(3) 0.0286(4) 0.0037(3) 0.0057(3) 0.0084(3)
O2A 0.0173(4) 0.0204(4) 0.0391(5) 0.0021(3) 0.0108(3) 0.0055(3)
N1A 0.0150(4) 0.0155(4) 0.0214(4) 0.0049(3) 0.0070(3) 0.0050(3)
N2A 0.0159(4) 0.0206(4) 0.0254(4) 0.0074(3) 0.0081(3) 0.0060(3)
C1A 0.0236(5) 0.0179(5) 0.0218(5) 0.0057(4) 0.0093(4) 0.0046(4)
C2A 0.0277(6) 0.0175(5) 0.0249(5) 0.0028(4) 0.0074(4) 0.0025(4)
C3A 0.0209(5) 0.0214(5) 0.0268(5) 0.0005(4) 0.0055(4) 0.0085(4)
C4A 0.0188(5) 0.0248(5) 0.0293(5) 0.0050(4) 0.0107(4) 0.0092(4)
C5A 0.0197(5) 0.0193(5) 0.0242(5) 0.0056(4) 0.0092(4) 0.0055(4)
C6A 0.0166(5) 0.0155(4) 0.0182(4) 0.0042(4) 0.0047(4) 0.0054(3)
C7A 0.0155(5) 0.0208(5) 0.0225(5) 0.0056(4) 0.0072(4) 0.0049(4)
C8A 0.0159(4) 0.0163(4) 0.0190(4) 0.0040(4) 0.0059(4) 0.0036(3)
C9A 0.0160(4) 0.0149(4) 0.0170(4) 0.0045(3) 0.0056(3) 0.0033(3)
C10A 0.0162(4) 0.0170(4) 0.0206(4) 0.0056(4) 0.0072(4) 0.0072(3)
C11A 0.0188(5) 0.0211(5) 0.0235(5) 0.0046(4) 0.0059(4) 0.0067(4)
C12A 0.0166(5) 0.0333(6) 0.0309(6) 0.0055(5) 0.0047(4) 0.0148(5)
C13A 0.0202(5) 0.0411(7) 0.0404(7) 0.0161(5) 0.0152(5) 0.0234(6)
C14A 0.0319(6) 0.0323(6) 0.0357(6) 0.0201(5) 0.0199(5) 0.0140(5)
C15A 0.0230(5) 0.0224(5) 0.0244(5) 0.0093(4) 0.0095(4) 0.0051(4)
C16A 0.0174(5) 0.0169(4) 0.0189(4) 0.0038(4) 0.0063(4) 0.0026(3)
C17A 0.0258(6) 0.0164(5) 0.0259(5) 0.0041(4) 0.0070(4) 0.0078(4)
C18A 0.0352(7) 0.0243(6) 0.0296(6) 0.0108(5) 0.0096(5) 0.0034(4)
O1B 0.0222(4) 0.0157(3) 0.0279(4) 0.0037(3) 0.0112(3) 0.0026(3)
O2B 0.0239(4) 0.0226(4) 0.0545(6) 0.0052(3) 0.0226(4) 0.0100(4)
N1B 0.0144(4) 0.0150(4) 0.0222(4) 0.0043(3) 0.0071(3) 0.0031(3)
N2B 0.0163(4) 0.0199(4) 0.0289(5) 0.0067(3) 0.0101(4) 0.0041(3)
C1B 0.0177(5) 0.0192(5) 0.0256(5) 0.0055(4) 0.0050(4) 0.0049(4)
C2B 0.0264(6) 0.0192(5) 0.0312(6) 0.0053(4) 0.0096(5) 0.0088(4)
C3B 0.0229(5) 0.0205(5) 0.0293(5) 0.0005(4) 0.0120(4) 0.0023(4)
C4B 0.0157(5) 0.0252(5) 0.0259(5) 0.0027(4) 0.0063(4) 0.0003(4)
C5B 0.0172(5) 0.0203(5) 0.0220(5) 0.0053(4) 0.0045(4) 0.0033(4)
C6B 0.0157(4) 0.0148(4) 0.0197(4) 0.0026(3) 0.0064(4) 0.0014(3)
C7B 0.0176(5) 0.0202(5) 0.0259(5) 0.0056(4) 0.0094(4) 0.0033(4)
C8B 0.0160(5) 0.0162(4) 0.0217(5) 0.0040(4) 0.0071(4) 0.0037(3)
C9B 0.0156(4) 0.0152(4) 0.0171(4) 0.0050(3) 0.0045(3) 0.0030(3)
C10B 0.0140(4) 0.0140(4) 0.0194(4) 0.0029(3) 0.0058(3) 0.0012(3)
C11B 0.0202(5) 0.0190(5) 0.0210(5) 0.0043(4) 0.0078(4) 0.0035(4)
C12B 0.0239(5) 0.0238(5) 0.0267(5) 0.0017(4) 0.0142(4) -0.0002(4)
C13B 0.0179(5) 0.0253(5) 0.0347(6) 0.0045(4) 0.0110(4) -0.0052(4)
C14B 0.0196(5) 0.0240(5) 0.0290(6) 0.0102(4) 0.0042(4) 0.0005(4)
C15B 0.0195(5) 0.0196(5) 0.0213(5) 0.0071(4) 0.0062(4) 0.0034(4)
C16B 0.0168(5) 0.0181(5) 0.0247(5) 0.0045(4) 0.0075(4) 0.0046(4)
C17B 0.0270(6) 0.0147(4) 0.0274(5) 0.0030(4) 0.0095(4) 0.0028(4)
C18B 0.0393(7) 0.0271(6) 0.0311(6) 0.0134(5) 0.0127(5) 0.0093(5)

loop_
_atom_type_symbol
_atom_type_description
_atom_type_scat_dispersion_real
_atom_type_scat_dispersion_imag
_atom_type_scat_source
C C 0.0033 0.0016 'International Tables Vol C Tables 4.2.6.8 and 6.1.1.4'
H H 0.0000 0.0000 'International Tables Vol C Tables 4.2.6.8 and 6.1.1.4'
N N 0.0061 0.0033 'International Tables Vol C Tables 4.2.6.8 and 6.1.1.4'
O O 0.0106 0.0060 'International Tables Vol C Tables 4.2.6.8 and 6.1.1.4'

loop_
_geom_angle_atom_site_label_1
_geom_angle_atom_site_label_2
_geom_angle_atom_site_label_3
_geom_angle_site_symmetry_1
_geom_angle_site_symmetry_3
_geom_angle
_geom_angle_publ_flag
C16A O1A C17A . . 116.10(9) ?
C9A N1A N2A . . 112.87(8) ?
C9A N1A C6A . . 128.77(9) ?
N2A N1A C6A . . 118.36(8) ?
C7A N2A N1A . . 104.39(9) ?
C2A C1A C6A . . 118.80(10) ?
C2A C1A H1AA . . 120.6 ?
C6A C1A H1AA . . 120.6 ?
C1A C2A C3A . . 120.78(10) ?
C1A C2A H2AA . . 119.6 ?
C3A C2A H2AA . . 119.6 ?
C4A C3A C2A . . 119.73(10) ?
C4A C3A H3AA . . 120.1 ?
C2A C3A H3AA . . 120.1 ?
C3A C4A C5A . . 120.24(10) ?
C3A C4A H4AA . . 119.9 ?
C5A C4A H4AA . . 119.9 ?
C6A C5A C4A . . 119.18(10) ?
C6A C5A H5AA . . 120.4 ?
C4A C5A H5AA . . 120.4 ?
C1A C6A C5A . . 121.27(10) ?
C1A C6A N1A . . 118.48(9) ?
C5A C6A N1A . . 120.24(9) ?
N2A C7A C8A . . 111.99(9) ?
N2A C7A H7AA . . 124.0 ?
C8A C7A H7AA . . 124.0 ?
C9A C8A C7A . . 105.26(9) ?
C9A C8A C16A . . 130.70(10) ?
C7A C8A C16A . . 123.90(9) ?
N1A C9A C8A . . 105.49(9) ?
N1A C9A C10A . . 122.05(9) ?
C8A C9A C10A . . 132.43(9) ?
C11A C10A C15A . . 119.52(10) ?
C11A C10A C9A . . 119.93(9) ?
C15A C10A C9A . . 120.52(10) ?
C12A C11A C10A . . 120.01(11) ?
C12A C11A H11A . . 120.0 ?
C10A C11A H11A . . 120.0 ?
C13A C12A C11A . . 120.29(12) ?
C13A C12A H12A . . 119.9 ?
C11A C12A H12A . . 119.9 ?
C12A C13A C14A . . 119.96(11) ?
C12A C13A H13A . . 120.0 ?
C14A C13A H13A . . 120.0 ?
C15A C14A C13A . . 120.17(11) ?
C15A C14A H14A . . 119.9 ?
C13A C14A H14A . . 119.9 ?
C14A C15A C10A . . 120.02(11) ?
C14A C15A H15A . . 120.0 ?
C10A C15A H15A . . 120.0 ?
O2A C16A O1A . . 123.97(10) ?
O2A C16A C8A . . 123.00(10) ?
O1A C16A C8A . . 113.02(9) ?
O1A C17A C18A . . 110.68(9) ?
O1A C17A H17A . . 109.5 ?
C18A C17A H17A . . 109.5 ?
O1A C17A H17B . . 109.5 ?
C18A C17A H17B . . 109.5 ?
H17A C17A H17B . . 108.1 ?
C17A C18A H18A . . 109.5 ?
C17A C18A H18B . . 109.5 ?
H18A C18A H18B . . 109.5 ?
C17A C18A H18C . . 109.5 ?
H18A C18A H18C . . 109.5 ?
H18B C18A H18C . . 109.5 ?
C16B O1B C17B . . 115.69(8) ?
C9B N1B N2B . . 112.76(8) ?
C9B N1B C6B . . 129.09(9) ?
N2B N1B C6B . . 118.10(8) ?
C7B N2B N1B . . 104.38(8) ?
C6B C1B C2B . . 119.22(10) ?
C6B C1B H1BA . . 120.4 ?
C2B C1B H1BA . . 120.4 ?
C3B C2B C1B . . 120.56(11) ?
C3B C2B H2BA . . 119.7 ?
C1B C2B H2BA . . 119.7 ?
C4B C3B C2B . . 119.46(11) ?
C4B C3B H3BA . . 120.3 ?
C2B C3B H3BA . . 120.3 ?
C3B C4B C5B . . 120.59(11) ?
C3B C4B H4BA . . 119.7 ?
C5B C4B H4BA . . 119.7 ?
C6B C5B C4B . . 119.24(10) ?
C6B C5B H5BA . . 120.4 ?
C4B C5B H5BA . . 120.4 ?
C5B C6B C1B . . 120.92(10) ?
C5B C6B N1B . . 120.56(9) ?
C1B C6B N1B . . 118.47(9) ?
N2B C7B C8B . . 112.23(9) ?
N2B C7B H7BA . . 123.9 ?
C8B C7B H7BA . . 123.9 ?
C9B C8B C7B . . 105.21(9) ?
C9B C8B C16B . . 131.97(9) ?
C7B C8B C16B . . 122.74(9) ?
N1B C9B C8B . . 105.43(9) ?
N1B C9B C10B . . 122.19(9) ?
C8B C9B C10B . . 132.36(9) ?
C15B C10B C11B . . 119.26(9) ?
C15B C10B C9B . . 120.66(9) ?
C11B C10B C9B . . 120.06(9) ?
C12B C11B C10B . . 120.32(11) ?
C12B C11B H11B . . 119.8 ?
C10B C11B H11B . . 119.8 ?
C13B C12B C11B . . 120.14(11) ?
C13B C12B H12B . . 119.9 ?
C11B C12B H12B . . 119.9 ?
C12B C13B C14B . . 119.81(10) ?
C12B C13B H13B . . 120.1 ?
C14B C13B H13B . . 120.1 ?
C13B C14B C15B . . 120.44(11) ?
C13B C14B H14B . . 119.8 ?
C15B C14B H14B . . 119.8 ?
C14B C15B C10B . . 120.00(10) ?
C14B C15B H15B . . 120.0 ?
C10B C15B H15B . . 120.0 ?
O2B C16B O1B . . 124.08(10) ?
O2B C16B C8B . . 122.69(10) ?
O1B C16B C8B . . 113.22(9) ?
O1B C17B C18B . . 111.06(10) ?
O1B C17B H17C . . 109.4 ?
C18B C17B H17C . . 109.4 ?
O1B C17B H17E . . 109.4 ?
C18B C17B H17E . . 109.4 ?
H17C C17B H17E . . 108.0 ?
C17B C18B H18G . . 109.5 ?
C17B C18B H18D . . 109.5 ?
H18G C18B H18D . . 109.5 ?
C17B C18B H18E . . 109.5 ?
H18G C18B H18E . . 109.5 ?
H18D C18B H18E . . 109.5 ?

loop_
_geom_bond_atom_site_label_1
_geom_bond_atom_site_label_2
_geom_bond_site_symmetry_2
_geom_bond_distance
_geom_bond_publ_flag
O1A C16A . 1.3402(13) ?
O1A C17A . 1.4620(13) ?
O2A C16A . 1.2123(13) ?
N1A C9A . 1.3630(13) ?
N1A N2A . 1.3728(12) ?
N1A C6A . 1.4330(13) ?
N2A C7A . 1.3235(14) ?
C1A C2A . 1.3879(15) ?
C1A C6A . 1.3906(14) ?
C1A H1AA . 0.9300 ?
C2A C3A . 1.3935(17) ?
C2A H2AA . 0.9300 ?
C3A C4A . 1.3893(17) ?
C3A H3AA . 0.9300 ?
C4A C5A . 1.3927(15) ?
C4A H4AA . 0.9300 ?
C5A C6A . 1.3917(14) ?
C5A H5AA . 0.9300 ?
C7A C8A . 1.4142(15) ?
C7A H7AA . 0.9300 ?
C8A C9A . 1.3936(14) ?
C8A C16A . 1.4668(14) ?
C9A C10A . 1.4743(15) ?
C10A C11A . 1.3940(15) ?
C10A C15A . 1.3986(14) ?
C11A C12A . 1.3903(16) ?
C11A H11A . 0.9300 ?
C12A C13A . 1.3851(19) ?
C12A H12A . 0.9300 ?
C13A C14A . 1.389(2) ?
C13A H13A . 0.9300 ?
C14A C15A . 1.3882(17) ?
C14A H14A . 0.9300 ?
C15A H15A . 0.9300 ?
C17A C18A . 1.5010(16) ?
C17A H17A . 0.9700 ?
C17A H17B . 0.9700 ?
C18A H18A . 0.9600 ?
C18A H18B . 0.9600 ?
C18A H18C . 0.9600 ?
O1B C16B . 1.3420(13) ?
O1B C17B . 1.4587(13) ?
O2B C16B . 1.2156(13) ?
N1B C9B . 1.3651(13) ?
N1B N2B . 1.3719(12) ?
N1B C6B . 1.4311(13) ?
N2B C7B . 1.3216(14) ?
C1B C6B . 1.3882(15) ?
C1B C2B . 1.3905(16) ?
C1B H1BA . 0.9300 ?
C2B C3B . 1.3893(18) ?
C2B H2BA . 0.9300 ?
C3B C4B . 1.3887(18) ?
C3B H3BA . 0.9300 ?
C4B C5B . 1.3905(15) ?
C4B H4BA . 0.9300 ?
C5B C6B . 1.3865(15) ?
C5B H5BA . 0.9300 ?
C7B C8B . 1.4100(14) ?
C7B H7BA . 0.9300 ?
C8B C9B . 1.3947(14) ?
C8B C16B . 1.4643(14) ?
C9B C10B . 1.4749(14) ?
C10B C15B . 1.3959(15) ?
C10B C11B . 1.3996(14) ?
C11B C12B . 1.3922(15) ?
C11B H11B . 0.9300 ?
C12B C13B . 1.3862(19) ?
C12B H12B . 0.9300 ?
C13B C14B . 1.3898(18) ?
C13B H13B . 0.9300 ?
C14B C15B . 1.3926(15) ?
C14B H14B . 0.9300 ?
C15B H15B . 0.9300 ?
C17B C18B . 1.5015(17) ?
C17B H17C . 0.9700 ?
C17B H17E . 0.9700 ?
C18B H18G . 0.9600 ?
C18B H18D . 0.9600 ?
C18B H18E . 0.9600 ?

loop_
_geom_hbond_atom_site_label_D
_geom_hbond_atom_site_label_H
_geom_hbond_atom_site_label_A
_geom_hbond_site_symmetry_A
_geom_hbond_distance_DH
_geom_hbond_distance_HA
_geom_hbond_distance_DA
_geom_hbond_angle_DHA
_geom_hbond_publ_flag
C3A H3AA O2A 1_665 0.93 2.43 3.3591(16) 177 yes
C3B H3BA O2B 1_665 0.93 2.46 3.3829(16) 172 yes
C13A H13A O2A 1_655 0.93 2.59 3.2622(17) 129 yes

loop_
_geom_torsion_atom_site_label_1
_geom_torsion_atom_site_label_2
_geom_torsion_atom_site_label_3
_geom_torsion_atom_site_label_4
_geom_torsion_site_symmetry_1
_geom_torsion_site_symmetry_2
_geom_torsion_site_symmetry_3
_geom_torsion_site_symmetry_4
_geom_torsion
_geom_torsion_publ_flag
C9A N1A N2A C7A . . . . -0.07(11) ?
C6A N1A N2A C7A . . . . 179.13(9) ?
C6A C1A C2A C3A . . . . -0.58(17) ?
C1A C2A C3A C4A . . . . 0.76(18) ?
C2A C3A C4A C5A . . . . -0.20(18) ?
C3A C4A C5A C6A . . . . -0.50(17) ?
C2A C1A C6A C5A . . . . -0.14(16) ?
C2A C1A C6A N1A . . . . -178.67(10) ?
C4A C5A C6A C1A . . . . 0.68(16) ?
C4A C5A C6A N1A . . . . 179.18(10) ?
C9A N1A C6A C1A . . . . -132.33(11) ?
N2A N1A C6A C1A . . . . 48.61(13) ?
C9A N1A C6A C5A . . . . 49.12(15) ?
N2A N1A C6A C5A . . . . -129.93(11) ?
N1A N2A C7A C8A . . . . 0.13(11) ?
N2A C7A C8A C9A . . . . -0.14(12) ?
N2A C7A C8A C16A . . . . 175.97(9) ?
N2A N1A C9A C8A . . . . -0.01(11) ?
C6A N1A C9A C8A . . . . -179.11(9) ?
N2A N1A C9A C10A . . . . -178.57(9) ?
C6A N1A C9A C10A . . . . 2.33(15) ?
C7A C8A C9A N1A . . . . 0.09(11) ?
C16A C8A C9A N1A . . . . -175.66(10) ?
C7A C8A C9A C10A . . . . 178.43(10) ?
C16A C8A C9A C10A . . . . 2.68(19) ?
N1A C9A C10A C11A . . . . 59.02(14) ?
C8A C9A C10A C11A . . . . -119.10(13) ?
N1A C9A C10A C15A . . . . -119.47(11) ?
C8A C9A C10A C15A . . . . 62.42(15) ?
C15A C10A C11A C12A . . . . -0.23(16) ?
C9A C10A C11A C12A . . . . -178.73(10) ?
C10A C11A C12A C13A . . . . 1.08(17) ?
C11A C12A C13A C14A . . . . -0.71(18) ?
C12A C13A C14A C15A . . . . -0.50(18) ?
C13A C14A C15A C10A . . . . 1.35(18) ?
C11A C10A C15A C14A . . . . -0.98(16) ?
C9A C10A C15A C14A . . . . 177.51(10) ?
C17A O1A C16A O2A . . . . 5.26(15) ?
C17A O1A C16A C8A . . . . -176.13(8) ?
C9A C8A C16A O2A . . . . -179.16(11) ?
C7A C8A C16A O2A . . . . 5.79(16) ?
C9A C8A C16A O1A . . . . 2.22(15) ?
C7A C8A C16A O1A . . . . -172.83(9) ?
C16A O1A C17A C18A . . . . 83.99(12) ?
C9B N1B N2B C7B . . . . 0.18(12) ?
C6B N1B N2B C7B . . . . -177.38(9) ?
C6B C1B C2B C3B . . . . 0.86(17) ?
C1B C2B C3B C4B . . . . -0.09(17) ?
C2B C3B C4B C5B . . . . -0.87(17) ?
C3B C4B C5B C6B . . . . 1.04(16) ?
C4B C5B C6B C1B . . . . -0.24(15) ?
C4B C5B C6B N1B . . . . -177.47(9) ?
C2B C1B C6B C5B . . . . -0.70(16) ?
C2B C1B C6B N1B . . . . 176.58(10) ?
C9B N1B C6B C5B . . . . -46.46(15) ?
N2B N1B C6B C5B . . . . 130.65(10) ?
C9B N1B C6B C1B . . . . 136.25(11) ?
N2B N1B C6B C1B . . . . -46.64(13) ?
N1B N2B C7B C8B . . . . -0.39(12) ?
N2B C7B C8B C9B . . . . 0.45(13) ?
N2B C7B C8B C16B . . . . -176.57(10) ?
N2B N1B C9B C8B . . . . 0.09(12) ?
C6B N1B C9B C8B . . . . 177.32(10) ?
N2B N1B C9B C10B . . . . 178.45(9) ?
C6B N1B C9B C10B . . . . -4.31(16) ?
C7B C8B C9B N1B . . . . -0.30(11) ?
C16B C8B C9B N1B . . . . 176.32(11) ?
C7B C8B C9B C10B . . . . -178.43(11) ?
C16B C8B C9B C10B . . . . -1.8(2) ?
N1B C9B C10B C15B . . . . 121.72(11) ?
C8B C9B C10B C15B . . . . -60.41(16) ?
N1B C9B C10B C11B . . . . -56.76(14) ?
C8B C9B C10B C11B . . . . 121.11(13) ?
C15B C10B C11B C12B . . . . 0.22(16) ?
C9B C10B C11B C12B . . . . 178.72(10) ?
C10B C11B C12B C13B . . . . -1.36(17) ?
C11B C12B C13B C14B . . . . 1.23(17) ?
C12B C13B C14B C15B . . . . 0.04(17) ?
C13B C14B C15B C10B . . . . -1.18(17) ?
C11B C10B C15B C14B . . . . 1.04(16) ?
C9B C10B C15B C14B . . . . -177.45(10) ?
C17B O1B C16B O2B . . . . -3.28(16) ?
C17B O1B C16B C8B . . . . 178.27(9) ?
C9B C8B C16B O2B . . . . 175.52(12) ?
C7B C8B C16B O2B . . . . -8.35(18) ?
C9B C8B C16B O1B . . . . -6.00(17) ?
C7B C8B C16B O1B . . . . 170.12(10) ?
C16B O1B C17B C18B . . . . -81.78(13) ?
